data_4037885
loop_
_publ_author_name
'Zhao, Haiwei'
'Herbert, Simon'
'Kinzel, Tom'
'Zhang, Wei'
'Shen, Qilong'

_publ_section_title
;
 Two ligands transfer from Ag to Pd: En Route to (SIPr)Pd(CF2H)(X) and its
 Application in One-pot C-H Borylation/Difluoromethylation.
;
_journal_name_full 'The Journal of organic chemistry'
_journal_paper_doi 10.1021/acs.joc.9b03296
_journal_year 2020
_chemical_formula_sum 'C33 H48 F2 N2 O2 Pd'
_chemical_formula_weight 649.13
_space_group_crystal_system monoclinic
_space_group_IT_number 14
_space_group_name_Hall '-P 2ybc'
_space_group_name_H-M_alt 'P 1 21/c 1'
_atom_sites_solution_hydrogens geom
_audit_creation_method SHELXL-2013
_cell_angle_alpha 90
_cell_angle_beta 103.4980(10)
_cell_angle_gamma 90
_cell_formula_units_Z 8
_cell_length_a 16.8572(6)
_cell_length_b 12.4408(4)
_cell_length_c 34.1009(13)
_cell_measurement_reflns_used 9700
_cell_measurement_temperature 192(2)
_cell_measurement_theta_max 54.905
_cell_measurement_theta_min 4.970
_cell_volume 6954.0(4)
_computing_cell_refinement 'Bruker SAINT'
_computing_data_collection 'Bruker APEX2'
_computing_data_reduction 'Bruker SAINT'
_computing_molecular_graphics 'Bruker SHELXTL'
_computing_publication_material 'Bruker SHELXTL'
_computing_structure_refinement 'SHELXL-2013 (Sheldrick, 2013)'
_computing_structure_solution 'SHELXS-97 (Sheldrick 2008)'
_diffrn_ambient_temperature 192(2)
_diffrn_measured_fraction_theta_full 0.999
_diffrn_measured_fraction_theta_max 0.999
_diffrn_measurement_device_type 'Bruker APEX-II CCD'
_diffrn_measurement_method '\f and \w scans'
_diffrn_radiation_type MoK\a
_diffrn_radiation_wavelength 0.71073
_diffrn_reflns_av_R_equivalents 0.0495
_diffrn_reflns_av_unetI/netI 0.0277
_diffrn_reflns_Laue_measured_fraction_full 0.999
_diffrn_reflns_Laue_measured_fraction_max 0.999
_diffrn_reflns_limit_h_max 20
_diffrn_reflns_limit_h_min -20
_diffrn_reflns_limit_k_max 15
_diffrn_reflns_limit_k_min -15
_diffrn_reflns_limit_l_max 38
_diffrn_reflns_limit_l_min -42
_diffrn_reflns_number 115656
_diffrn_reflns_point_group_measured_fraction_full 0.999
_diffrn_reflns_point_group_measured_fraction_max 0.999
_diffrn_reflns_theta_full 25.242
_diffrn_reflns_theta_max 25.999
_diffrn_reflns_theta_min 2.241
_exptl_absorpt_coefficient_mu 0.573
_exptl_absorpt_correction_T_max 0.7456
_exptl_absorpt_correction_T_min 0.6695
_exptl_absorpt_correction_type multi-scan
_exptl_absorpt_process_details sadabs
_exptl_crystal_colour colorless
_exptl_crystal_density_diffrn 1.240
_exptl_crystal_description prismatic
_exptl_crystal_F_000 2720
_exptl_crystal_size_max 0.180
_exptl_crystal_size_mid 0.150
_exptl_crystal_size_min 0.120
_refine_diff_density_max 1.199
_refine_diff_density_min -0.777
_refine_diff_density_rms 0.060
_refine_ls_extinction_coef 0.00104(11)
_refine_ls_extinction_expression Fc^*^=kFc[1+0.001xFc^2^\l^3^/sin(2\q)]^-1/4^
_refine_ls_extinction_method SHELXL
_refine_ls_goodness_of_fit_ref 1.041
_refine_ls_hydrogen_treatment constr
_refine_ls_matrix_type full
_refine_ls_number_parameters 774
_refine_ls_number_reflns 13640
_refine_ls_number_restraints 51
_refine_ls_restrained_S_all 1.060
_refine_ls_R_factor_all 0.0465
_refine_ls_R_factor_gt 0.0342
_refine_ls_shift/su_max 0.002
_refine_ls_shift/su_mean 0.000
_refine_ls_structure_factor_coef Fsqd
_refine_ls_weighting_details 'w=1/[\s^2^(Fo^2^)+(0.0439P)^2^+5.4311P] where P=(Fo^2^+2Fc^2^)/3'
_refine_ls_weighting_scheme calc
_refine_ls_wR_factor_gt 0.0858
_refine_ls_wR_factor_ref 0.0949
_reflns_Friedel_coverage 0.000
_reflns_number_gt 11220
_reflns_number_total 13640
_reflns_threshold_expression 'I > 2\s(I)'
_cod_data_source_file jo9b03296_si_003.cif
_cod_data_source_block mo_d8v19200_0m
_cod_original_sg_symbol_H-M 'P 21/c'
_cod_database_code 4037885
_shelx_space_group_comment
; 
The symmetry employed for this shelxl refinement is uniquely defined 
by the following loop, which should always be used as a source of 
symmetry information in preference to the above space-group names. 
They are only intended as comments. 
;
_shelx_estimated_absorpt_t_min 0.904
_shelx_estimated_absorpt_t_max 0.934
_shelxl_version_number 2013-4

loop_
_space_group_symop_operation_xyz
'x, y, z'
'-x, y+1/2, -z+1/2'
'-x, -y, -z'
'x, -y-1/2, z-1/2'

loop_
_atom_site_label
_atom_site_type_symbol
_atom_site_fract_x
_atom_site_fract_y
_atom_site_fract_z
_atom_site_U_iso_or_equiv
_atom_site_adp_type
_atom_site_occupancy
_atom_site_site_symmetry_order
_atom_site_calc_flag
_atom_site_refinement_flags_posn
_atom_site_refinement_flags_adp
_atom_site_refinement_flags_occupancy
_atom_site_disorder_assembly
_atom_site_disorder_group
Pd1 Pd 0.44435(2) 0.82303(2) 0.39005(2) 0.03168(7) Uani 1 1 d . . . . .
Pd2 Pd 0.95095(2) 0.61945(2) 0.38935(2) 0.02989(7) Uani 1 1 d . . . . .
F1 F 0.59711(9) 0.78530(14) 0.43573(5) 0.0471(4) Uani 1 1 d . . . . .
F2 F 0.51931(11) 0.64649(14) 0.43601(6) 0.0573(5) Uani 1 1 d . . . . .
F3 F 0.97511(12) 0.76488(16) 0.45488(6) 0.0621(5) Uani 1 1 d . . . . .
F4 F 1.07735(9) 0.74461(14) 0.42741(6) 0.0537(4) Uani 1 1 d . . . . .
N1 N 0.34072(12) 0.74879(17) 0.44559(6) 0.0306(5) Uani 1 1 d . . . . .
N2 N 0.29983(12) 0.69042(17) 0.38431(6) 0.0317(5) Uani 1 1 d . . . . .
N3 N 0.79737(13) 0.75078(17) 0.37508(7) 0.0355(5) Uani 1 1 d . . . . .
N4 N 0.78799(13) 0.59821(17) 0.40415(7) 0.0350(5) Uani 1 1 d . . . . .
O1 O 0.52818(12) 0.90115(18) 0.36221(6) 0.0497(5) Uani 1 1 d . . . . .
O2 O 0.39766(13) 0.9199(2) 0.33587(7) 0.0610(6) Uani 1 1 d . . . . .
O3 O 1.05926(11) 0.54564(15) 0.37987(6) 0.0436(5) Uani 1 1 d . . . . .
O4 O 0.94138(12) 0.47039(17) 0.35421(7) 0.0521(5) Uani 1 1 d . . . . .
C1 C 0.26459(16) 0.6911(2) 0.44611(8) 0.0381(6) Uani 1 1 d . . . . .
H1A H 0.2202 0.7417 0.4477 0.046 Uiso 1 1 calc R U . . .
H1B H 0.2726 0.6401 0.4690 0.046 Uiso 1 1 calc R U . . .
C2 C 0.24663(17) 0.6323(2) 0.40596(8) 0.0396(6) Uani 1 1 d . . . . .
H2A H 0.2616 0.5553 0.4094 0.048 Uiso 1 1 calc R U . . .
H2B H 0.1884 0.6386 0.3918 0.048 Uiso 1 1 calc R U . . .
C3 C 0.35517(14) 0.75120(19) 0.40849(7) 0.0284(5) Uani 1 1 d . . . . .
C4 C 0.37303(15) 0.8215(2) 0.47811(8) 0.0324(6) Uani 1 1 d . . . . .
C5 C 0.42027(16) 0.7779(2) 0.51412(8) 0.0359(6) Uani 1 1 d . . . . .
C6 C 0.44785(19) 0.8488(3) 0.54644(9) 0.0471(7) Uani 1 1 d . . . . .
H6 H 0.4798 0.8221 0.5712 0.057 Uiso 1 1 calc R U . . .
C7 C 0.4291(2) 0.9571(3) 0.54260(10) 0.0551(8) Uani 1 1 d . . . . .
H7 H 0.4489 1.0042 0.5646 0.066 Uiso 1 1 calc R U . . .
C8 C 0.38194(19) 0.9971(3) 0.50719(10) 0.0531(8) Uani 1 1 d . . . . .
H8 H 0.3696 1.0717 0.5052 0.064 Uiso 1 1 calc R U . . .
C9 C 0.35173(16) 0.9308(2) 0.47404(9) 0.0400(6) Uani 1 1 d . . . . .
C10 C 0.29408(18) 0.9777(2) 0.43711(10) 0.0493(7) Uani 1 1 d . . . . .
H10 H 0.2820 0.9198 0.4162 0.059 Uiso 1 1 calc R U . . .
C11 C 0.3318(2) 1.0718(3) 0.41895(12) 0.0707(10) Uani 1 1 d . . . . .
H11A H 0.3423 1.1313 0.4383 0.106 Uiso 1 1 calc R U . . .
H11B H 0.2939 1.0956 0.3941 0.106 Uiso 1 1 calc R U . . .
H11C H 0.3832 1.0487 0.4128 0.106 Uiso 1 1 calc R U . . .
C12 C 0.2129(2) 1.0101(4) 0.44683(13) 0.0783(12) Uani 1 1 d . . . . .
H12A H 0.1905 0.9487 0.4587 0.117 Uiso 1 1 calc R U . . .
H12B H 0.1742 1.0321 0.4220 0.117 Uiso 1 1 calc R U . . .
H12C H 0.2220 1.0701 0.4660 0.117 Uiso 1 1 calc R U . . .
C13 C 0.43982(17) 0.6592(2) 0.51967(8) 0.0402(6) Uani 1 1 d . . . . .
H13 H 0.4216 0.6236 0.4928 0.048 Uiso 1 1 calc R U . . .
C14 C 0.3919(2) 0.6086(3) 0.54820(10) 0.0576(9) Uani 1 1 d . . . . .
H14A H 0.4098 0.6407 0.5751 0.086 Uiso 1 1 calc R U . . .
H14B H 0.4020 0.5310 0.5500 0.086 Uiso 1 1 calc R U . . .
H14C H 0.3335 0.6219 0.5378 0.086 Uiso 1 1 calc R U . . .
C15 C 0.53100(19) 0.6373(3) 0.53512(9) 0.0512(8) Uani 1 1 d . . . . .
H15A H 0.5609 0.6682 0.5164 0.077 Uiso 1 1 calc R U . . .
H15B H 0.5404 0.5595 0.5371 0.077 Uiso 1 1 calc R U . . .
H15C H 0.5502 0.6700 0.5618 0.077 Uiso 1 1 calc R U . . .
C16 C 0.28872(16) 0.6771(2) 0.34128(8) 0.0364(6) Uani 1 1 d . . . . .
C17 C 0.22973(17) 0.7409(3) 0.31606(9) 0.0452(7) Uani 1 1 d . . . . .
C18 C 0.2172(2) 0.7231(3) 0.27441(9) 0.0595(9) Uani 1 1 d . . . . .
H18 H 0.1780 0.7652 0.2563 0.071 Uiso 1 1 calc R U . . .
C19 C 0.2601(2) 0.6466(3) 0.25937(10) 0.0637(10) Uani 1 1 d . . . . .
H19 H 0.2505 0.6363 0.2310 0.076 Uiso 1 1 calc R U . . .
C20 C 0.3167(2) 0.5848(3) 0.28480(9) 0.0561(8) Uani 1 1 d . . . . .
H20 H 0.3457 0.5316 0.2739 0.067 Uiso 1 1 calc R U . . .
C21 C 0.33270(17) 0.5984(2) 0.32665(8) 0.0422(7) Uani 1 1 d . . . . .
C22 C 0.39668(18) 0.5292(3) 0.35348(9) 0.0498(8) Uani 1 1 d . . . . .
H22 H 0.3978 0.5482 0.3821 0.060 Uiso 1 1 calc R U . . .
C23 C 0.4814(2) 0.5532(4) 0.34631(11) 0.0774(12) Uani 1 1 d . . . . .
H23A H 0.4829 0.5321 0.3188 0.116 Uiso 1 1 calc R U . . .
H23B H 0.5227 0.5126 0.3657 0.116 Uiso 1 1 calc R U . . .
H23C H 0.4928 0.6303 0.3499 0.116 Uiso 1 1 calc R U . . .
C24 C 0.3761(3) 0.4103(3) 0.34791(12) 0.0786(12) Uani 1 1 d . . . . .
H24A H 0.3232 0.3967 0.3542 0.118 Uiso 1 1 calc R U . . .
H24B H 0.4184 0.3680 0.3660 0.118 Uiso 1 1 calc R U . . .
H24C H 0.3736 0.3897 0.3199 0.118 Uiso 1 1 calc R U . . .
C25 C 0.18005(19) 0.8254(3) 0.33187(10) 0.0558(8) Uani 1 1 d . . . . .
H25 H 0.2002 0.8284 0.3619 0.067 Uiso 1 1 calc R U . . .
C26 C 0.1905(2) 0.9365(3) 0.31526(15) 0.0814(12) Uani 1 1 d . . . . .
H26A H 0.2487 0.9540 0.3204 0.122 Uiso 1 1 calc R U . . .
H26B H 0.1628 0.9897 0.3285 0.122 Uiso 1 1 calc R U . . .
H26C H 0.1668 0.9374 0.2861 0.122 Uiso 1 1 calc R U . . .
C27 C 0.0896(2) 0.7939(4) 0.32255(13) 0.0747(11) Uani 1 1 d . . . . .
H27A H 0.0589 0.8480 0.3338 0.112 Uiso 1 1 calc R U . . .
H27B H 0.0837 0.7238 0.3347 0.112 Uiso 1 1 calc R U . . .
H27C H 0.0684 0.7898 0.2933 0.112 Uiso 1 1 calc R U . . .
C28 C 0.51857(15) 0.7562(2) 0.43630(8) 0.0375(6) Uani 1 1 d . . . . .
H28 H 0.5055 0.7822 0.4618 0.045 Uiso 1 1 calc R U . . .
C29 C 0.4710(2) 0.9392(3) 0.33546(10) 0.0609(9) Uani 1 1 d . . . . .
C30 C 0.4910(4) 1.0085(6) 0.30245(18) 0.142(2) Uani 1 1 d D U . . .
C31 C 0.5787(4) 1.0243(6) 0.3059(2) 0.167(3) Uani 1 1 d D U . . .
H31A H 0.6037 0.9559 0.3011 0.251 Uiso 1 1 calc R U . . .
H31B H 0.6043 1.0503 0.3331 0.251 Uiso 1 1 calc R U . . .
H31C H 0.5867 1.0773 0.2860 0.251 Uiso 1 1 calc R U . . .
C32 C 0.4707(5) 1.1312(6) 0.3164(2) 0.185(3) Uani 1 1 d D U . . .
H32A H 0.4722 1.1821 0.2947 0.277 Uiso 1 1 calc R U . . .
H32B H 0.5115 1.1519 0.3407 0.277 Uiso 1 1 calc R U . . .
H32C H 0.4163 1.1322 0.3221 0.277 Uiso 1 1 calc R U . . .
C33 C 0.4296(4) 1.0037(6) 0.26529(16) 0.163(3) Uani 1 1 d D U . . .
H33A H 0.4356 0.9367 0.2511 0.245 Uiso 1 1 calc R U . . .
H33B H 0.4359 1.0651 0.2483 0.245 Uiso 1 1 calc R U . . .
H33C H 0.3754 1.0059 0.2711 0.245 Uiso 1 1 calc R U . . .
C34 C 0.70895(16) 0.7405(2) 0.37301(10) 0.0477(7) Uani 1 1 d . . . . .
H34A H 0.6781 0.7211 0.3455 0.057 Uiso 1 1 calc R U . . .
H34B H 0.6862 0.8075 0.3816 0.057 Uiso 1 1 calc R U . . .
C35 C 0.70864(18) 0.6504(3) 0.40243(12) 0.0567(9) Uani 1 1 d . . . . .
H35A H 0.7053 0.6783 0.4292 0.068 Uiso 1 1 calc R U . . .
H35B H 0.6628 0.6003 0.3925 0.068 Uiso 1 1 calc R U . . .
C36 C 0.83895(15) 0.6625(2) 0.39054(7) 0.0302(5) Uani 1 1 d . . . . .
C37 C 0.82877(16) 0.8376(2) 0.35525(9) 0.0412(7) Uani 1 1 d . . . . .
C38 C 0.83728(19) 0.8237(3) 0.31609(10) 0.0533(8) Uani 1 1 d . . . . .
C39 C 0.8695(2) 0.9108(4) 0.29856(12) 0.0724(11) Uani 1 1 d . . . . .
H39 H 0.8771 0.9044 0.2719 0.087 Uiso 1 1 calc R U . . .
C40 C 0.8900(2) 1.0047(3) 0.31932(16) 0.0809(13) Uani 1 1 d . . . . .
H40 H 0.9124 1.0620 0.3070 0.097 Uiso 1 1 calc R U . . .
C41 C 0.8789(2) 1.0176(3) 0.35760(15) 0.0725(11) Uani 1 1 d . . . . .
H41 H 0.8928 1.0840 0.3712 0.087 Uiso 1 1 calc R U . . .
C42 C 0.84765(18) 0.9348(2) 0.37661(11) 0.0541(8) Uani 1 1 d . . . . .
C43 C 0.8342(2) 0.9512(3) 0.41838(12) 0.0683(10) Uani 1 1 d . . . . .
H43 H 0.8300 0.8786 0.4303 0.082 Uiso 1 1 calc R U . . .
C44 C 0.9052(3) 1.0110(3) 0.44656(15) 0.0938(14) Uani 1 1 d . . . . .
H44A H 0.9567 0.9747 0.4464 0.141 Uiso 1 1 calc R U . . .
H44B H 0.8968 1.0112 0.4740 0.141 Uiso 1 1 calc R U . . .
H44C H 0.9072 1.0852 0.4372 0.141 Uiso 1 1 calc R U . . .
C45 C 0.7539(3) 1.0105(3) 0.41696(16) 0.0926(15) Uani 1 1 d . . . . .
H45A H 0.7527 1.0775 0.4017 0.139 Uiso 1 1 calc R U . . .
H45B H 0.7495 1.0270 0.4445 0.139 Uiso 1 1 calc R U . . .
H45C H 0.7080 0.9649 0.4038 0.139 Uiso 1 1 calc R U . . .
C46 C 0.8122(2) 0.7223(3) 0.29220(10) 0.0665(10) Uani 1 1 d . . . . .
H46 H 0.7936 0.6696 0.3103 0.080 Uiso 1 1 calc R U . . .
C47 C 0.7390(3) 0.7461(5) 0.25643(14) 0.116(2) Uani 1 1 d . . . . .
H47A H 0.6946 0.7783 0.2666 0.174 Uiso 1 1 calc R U . . .
H47B H 0.7200 0.6790 0.2423 0.174 Uiso 1 1 calc R U . . .
H47C H 0.7560 0.7962 0.2378 0.174 Uiso 1 1 calc R U . . .
C48 C 0.8822(3) 0.6701(4) 0.27723(12) 0.0848(13) Uani 1 1 d . . . . .
H48A H 0.8979 0.7171 0.2573 0.127 Uiso 1 1 calc R U . . .
H48B H 0.8642 0.6006 0.2648 0.127 Uiso 1 1 calc R U . . .
H48C H 0.9290 0.6594 0.3000 0.127 Uiso 1 1 calc R U . . .
C49 C 0.80975(15) 0.5001(2) 0.42643(8) 0.0343(6) Uani 1 1 d . . . . .
C50 C 0.83779(15) 0.5056(2) 0.46845(9) 0.0360(6) Uani 1 1 d . . . . .
C51 C 0.85632(17) 0.4091(2) 0.48945(9) 0.0428(7) Uani 1 1 d . . . . .
H51 H 0.8758 0.4103 0.5179 0.051 Uiso 1 1 calc R U . . .
C52 C 0.84671(19) 0.3120(2) 0.46940(10) 0.0494(8) Uani 1 1 d . . . . .
H52 H 0.8599 0.2469 0.4841 0.059 Uiso 1 1 calc R U . . .
C53 C 0.8180(2) 0.3091(2) 0.42817(10) 0.0492(8) Uani 1 1 d . . . . .
H53 H 0.8116 0.2415 0.4148 0.059 Uiso 1 1 calc R U . . .
C54 C 0.79805(17) 0.4029(2) 0.40541(9) 0.0402(6) Uani 1 1 d . . . . .
C55 C 0.7633(2) 0.3968(3) 0.36051(10) 0.0527(8) Uani 1 1 d . . . . .
H55 H 0.7766 0.4656 0.3483 0.063 Uiso 1 1 calc R U . . .
C56 C 0.6710(3) 0.3856(5) 0.35123(12) 0.1036(18) Uani 1 1 d . . . . .
H56A H 0.6564 0.3206 0.3642 0.155 Uiso 1 1 calc R U . . .
H56B H 0.6496 0.3804 0.3220 0.155 Uiso 1 1 calc R U . . .
H56C H 0.6474 0.4486 0.3615 0.155 Uiso 1 1 calc R U . . .
C57 C 0.7965(2) 0.3048(3) 0.33971(12) 0.0662(10) Uani 1 1 d . . . . .
H57A H 0.8563 0.3043 0.3481 0.099 Uiso 1 1 calc R U . . .
H57B H 0.7796 0.3143 0.3104 0.099 Uiso 1 1 calc R U . . .
H57C H 0.7752 0.2364 0.3472 0.099 Uiso 1 1 calc R U . . .
C58 C 0.84634(18) 0.6103(2) 0.49169(9) 0.0456(7) Uani 1 1 d . . . . .
H58 H 0.8410 0.6708 0.4720 0.055 Uiso 1 1 calc R U . . .
C59 C 0.9306(2) 0.6196(3) 0.52173(11) 0.0675(10) Uani 1 1 d . . . . .
H59A H 0.9350 0.5647 0.5428 0.101 Uiso 1 1 calc R U . . .
H59B H 0.9361 0.6911 0.5341 0.101 Uiso 1 1 calc R U . . .
H59C H 0.9739 0.6089 0.5073 0.101 Uiso 1 1 calc R U . . .
C60 C 0.7777(2) 0.6212(3) 0.51446(12) 0.0683(10) Uani 1 1 d . . . . .
H60A H 0.7247 0.6120 0.4955 0.102 Uiso 1 1 calc R U . . .
H60B H 0.7803 0.6925 0.5269 0.102 Uiso 1 1 calc R U . . .
H60C H 0.7845 0.5659 0.5355 0.102 Uiso 1 1 calc R U . . .
C61 C 0.99325(15) 0.7509(2) 0.41821(8) 0.0364(6) Uani 1 1 d . . . . .
H61 H 0.9748 0.8149 0.4007 0.044 Uiso 1 1 calc R U . . .
C62 C 1.01769(17) 0.4722(2) 0.35865(9) 0.0452(7) Uani 1 1 d . . . . .
C63 C 1.0595(2) 0.3873(3) 0.33827(12) 0.0660(11) Uani 1 1 d . . . . .
C64 C 1.1143(6) 0.4545(8) 0.3131(3) 0.080(3) Uani 0.5 1 d . U P A 1
H64A H 1.1474 0.4044 0.3015 0.121 Uiso 0.5 1 calc R U P A 1
H64B H 1.1502 0.5043 0.3313 0.121 Uiso 0.5 1 calc R U P A 1
H64C H 1.0782 0.4951 0.2915 0.121 Uiso 0.5 1 calc R U P A 1
C65 C 1.0050(9) 0.3125(9) 0.3123(4) 0.099(3) Uani 0.5 1 d . U P A 1
H65A H 0.9767 0.2686 0.3287 0.148 Uiso 0.5 1 calc R U P A 1
H65B H 1.0367 0.2658 0.2985 0.148 Uiso 0.5 1 calc R U P A 1
H65C H 0.9648 0.3528 0.2923 0.148 Uiso 0.5 1 calc R U P A 1
C66 C 1.1273(7) 0.3341(9) 0.3705(3) 0.101(2) Uani 0.5 1 d . U P A 1
H66A H 1.1032 0.2994 0.3908 0.152 Uiso 0.5 1 calc R U P A 1
H66B H 1.1664 0.3889 0.3835 0.152 Uiso 0.5 1 calc R U P A 1
H66C H 1.1554 0.2801 0.3577 0.152 Uiso 0.5 1 calc R U P A 1
C64' C 1.1430(6) 0.4109(9) 0.3382(4) 0.093(3) Uani 0.5 1 d . U P A 2
H64D H 1.1460 0.4807 0.3253 0.139 Uiso 0.5 1 calc R U P A 2
H64E H 1.1644 0.3548 0.3233 0.139 Uiso 0.5 1 calc R U P A 2
H64F H 1.1756 0.4133 0.3661 0.139 Uiso 0.5 1 calc R U P A 2
C65' C 1.0022(8) 0.3665(10) 0.2959(3) 0.089(3) Uani 0.5 1 d . U P A 2
H65D H 0.9954 0.4333 0.2802 0.133 Uiso 0.5 1 calc R U P A 2
H65E H 0.9489 0.3418 0.2991 0.133 Uiso 0.5 1 calc R U P A 2
H65F H 1.0264 0.3114 0.2817 0.133 Uiso 0.5 1 calc R U P A 2
C66' C 1.0543(6) 0.2790(7) 0.3636(3) 0.099(3) Uani 0.5 1 d . U P A 2
H66D H 1.0803 0.2198 0.3523 0.148 Uiso 0.5 1 calc R U P A 2
H66E H 0.9969 0.2612 0.3619 0.148 Uiso 0.5 1 calc R U P A 2
H66F H 1.0823 0.2902 0.3918 0.148 Uiso 0.5 1 calc R U P A 2

loop_
_atom_site_aniso_label
_atom_site_aniso_U_11
_atom_site_aniso_U_22
_atom_site_aniso_U_33
_atom_site_aniso_U_23
_atom_site_aniso_U_13
_atom_site_aniso_U_12
Pd1 0.02775(11) 0.03942(12) 0.02928(12) 0.00326(8) 0.00949(8) -0.00242(8)
Pd2 0.02591(11) 0.03300(12) 0.03285(12) 0.00018(8) 0.01110(8) 0.00098(7)
F1 0.0267(8) 0.0604(10) 0.0545(10) -0.0034(8) 0.0100(7) 0.0052(7)
F2 0.0606(11) 0.0409(10) 0.0623(12) 0.0084(8) -0.0022(9) 0.0033(8)
F3 0.0702(12) 0.0665(12) 0.0550(11) -0.0215(10) 0.0258(10) -0.0122(10)
F4 0.0308(8) 0.0521(10) 0.0744(12) -0.0106(9) 0.0044(8) -0.0014(7)
N1 0.0279(10) 0.0370(12) 0.0285(11) -0.0013(9) 0.0095(9) -0.0054(9)
N2 0.0272(10) 0.0427(12) 0.0253(11) 0.0014(9) 0.0063(9) -0.0043(9)
N3 0.0291(11) 0.0344(12) 0.0449(13) 0.0113(10) 0.0127(10) 0.0042(9)
N4 0.0291(11) 0.0323(11) 0.0486(14) 0.0096(10) 0.0193(10) 0.0058(9)
O1 0.0393(11) 0.0672(14) 0.0460(12) 0.0129(11) 0.0168(10) -0.0066(10)
O2 0.0453(13) 0.0886(17) 0.0498(13) 0.0285(12) 0.0126(10) 0.0045(12)
O3 0.0317(10) 0.0467(11) 0.0554(12) -0.0162(10) 0.0165(9) -0.0021(8)
O4 0.0348(11) 0.0555(13) 0.0681(15) -0.0229(11) 0.0165(10) -0.0054(9)
C1 0.0311(13) 0.0508(17) 0.0348(15) -0.0014(12) 0.0124(11) -0.0113(12)
C2 0.0356(14) 0.0500(17) 0.0347(15) 0.0016(12) 0.0111(12) -0.0110(12)
C3 0.0245(12) 0.0317(13) 0.0277(13) 0.0034(10) 0.0036(10) 0.0022(10)
C4 0.0279(12) 0.0396(14) 0.0318(14) -0.0047(11) 0.0114(11) -0.0034(11)
C5 0.0348(14) 0.0434(15) 0.0312(14) -0.0025(12) 0.0111(11) -0.0027(12)
C6 0.0476(17) 0.0606(19) 0.0303(15) -0.0081(14) 0.0035(13) -0.0022(15)
C7 0.059(2) 0.056(2) 0.0465(19) -0.0220(16) 0.0062(16) -0.0038(16)
C8 0.0547(19) 0.0424(17) 0.061(2) -0.0151(15) 0.0104(16) 0.0024(14)
C9 0.0354(14) 0.0420(16) 0.0426(16) -0.0048(13) 0.0092(12) 0.0010(12)
C10 0.0454(17) 0.0437(17) 0.0551(19) -0.0015(14) 0.0045(14) 0.0092(13)
C11 0.073(2) 0.062(2) 0.071(3) 0.0152(19) 0.004(2) 0.0031(19)
C12 0.052(2) 0.086(3) 0.095(3) 0.006(2) 0.012(2) 0.023(2)
C13 0.0439(16) 0.0458(16) 0.0294(14) 0.0019(12) 0.0056(12) 0.0005(13)
C14 0.062(2) 0.064(2) 0.0487(19) 0.0161(16) 0.0156(16) -0.0021(17)
C15 0.0494(18) 0.062(2) 0.0398(17) 0.0054(15) 0.0047(14) 0.0099(15)
C16 0.0307(13) 0.0510(17) 0.0254(13) 0.0002(12) 0.0022(11) -0.0076(12)
C17 0.0372(15) 0.0580(19) 0.0366(16) 0.0062(14) 0.0010(12) -0.0031(13)
C18 0.057(2) 0.079(2) 0.0339(17) 0.0141(17) -0.0063(15) 0.0025(18)
C19 0.076(2) 0.085(3) 0.0265(16) 0.0002(17) 0.0043(16) -0.006(2)
C20 0.059(2) 0.079(2) 0.0302(16) -0.0055(16) 0.0094(14) 0.0013(18)
C21 0.0384(15) 0.0584(18) 0.0289(14) -0.0019(13) 0.0060(12) -0.0018(13)
C22 0.0465(17) 0.069(2) 0.0315(15) -0.0082(14) 0.0034(13) 0.0138(15)
C23 0.0459(19) 0.129(4) 0.058(2) -0.017(2) 0.0129(17) 0.017(2)
C24 0.099(3) 0.067(2) 0.058(2) -0.0059(19) -0.005(2) 0.020(2)
C25 0.0442(17) 0.069(2) 0.0491(19) 0.0086(16) -0.0004(15) 0.0110(15)
C26 0.059(2) 0.066(2) 0.116(4) 0.018(2) 0.013(2) 0.0099(19)
C27 0.048(2) 0.098(3) 0.078(3) 0.025(2) 0.0144(19) 0.012(2)
C28 0.0297(13) 0.0437(16) 0.0400(15) 0.0000(12) 0.0103(11) 0.0027(11)
C29 0.053(2) 0.083(3) 0.052(2) 0.0234(19) 0.0241(17) -0.0004(18)
C30 0.110(3) 0.204(5) 0.121(3) 0.114(4) 0.047(3) 0.006(4)
C31 0.127(4) 0.236(6) 0.162(5) 0.113(5) 0.083(4) -0.009(4)
C32 0.173(6) 0.198(6) 0.179(6) 0.110(5) 0.032(5) -0.027(5)
C33 0.196(6) 0.217(6) 0.077(3) 0.077(4) 0.031(4) -0.007(5)
C34 0.0308(14) 0.0451(17) 0.070(2) 0.0161(15) 0.0180(14) 0.0072(12)
C35 0.0389(16) 0.0472(17) 0.093(3) 0.0248(18) 0.0335(17) 0.0165(14)
C36 0.0303(13) 0.0315(13) 0.0297(13) -0.0003(10) 0.0089(10) 0.0011(10)
C37 0.0288(13) 0.0415(16) 0.0533(18) 0.0202(14) 0.0093(12) 0.0058(11)
C38 0.0398(16) 0.069(2) 0.0504(19) 0.0260(16) 0.0081(14) 0.0000(15)
C39 0.059(2) 0.091(3) 0.070(3) 0.041(2) 0.0217(19) 0.000(2)
C40 0.064(2) 0.060(2) 0.120(4) 0.049(3) 0.024(2) -0.0027(19)
C41 0.064(2) 0.0417(19) 0.115(4) 0.025(2) 0.027(2) 0.0055(16)
C42 0.0410(16) 0.0350(16) 0.086(3) 0.0178(16) 0.0145(16) 0.0075(13)
C43 0.084(3) 0.0378(17) 0.087(3) -0.0027(18) 0.028(2) 0.0048(17)
C44 0.105(4) 0.057(2) 0.112(4) -0.022(2) 0.011(3) 0.010(2)
C45 0.084(3) 0.055(2) 0.151(5) -0.020(3) 0.053(3) 0.000(2)
C46 0.061(2) 0.096(3) 0.0416(19) 0.0088(19) 0.0116(16) -0.021(2)
C47 0.076(3) 0.189(6) 0.067(3) 0.003(3) -0.017(2) -0.021(3)
C48 0.093(3) 0.108(3) 0.059(2) -0.009(2) 0.029(2) -0.020(3)
C49 0.0289(13) 0.0325(13) 0.0466(16) 0.0081(12) 0.0188(12) 0.0041(10)
C50 0.0302(13) 0.0352(14) 0.0468(16) 0.0057(12) 0.0174(12) -0.0014(11)
C51 0.0378(15) 0.0449(16) 0.0471(17) 0.0111(13) 0.0125(13) 0.0012(12)
C52 0.0514(18) 0.0388(16) 0.060(2) 0.0171(14) 0.0159(15) 0.0072(13)
C53 0.0581(19) 0.0301(14) 0.062(2) 0.0010(14) 0.0197(16) 0.0037(13)
C54 0.0407(15) 0.0374(15) 0.0475(17) 0.0025(13) 0.0206(13) 0.0039(12)
C55 0.067(2) 0.0483(18) 0.0480(19) -0.0005(14) 0.0232(16) 0.0043(15)
C56 0.072(3) 0.182(5) 0.050(2) -0.019(3) 0.002(2) 0.041(3)
C57 0.072(2) 0.061(2) 0.074(2) -0.0264(19) 0.032(2) -0.0120(18)
C58 0.0490(17) 0.0417(16) 0.0496(18) -0.0003(13) 0.0186(14) -0.0050(13)
C59 0.070(2) 0.066(2) 0.061(2) -0.0066(18) 0.0052(19) -0.0157(19)
C60 0.081(3) 0.059(2) 0.079(3) -0.0140(19) 0.048(2) -0.0053(19)
C61 0.0289(13) 0.0390(15) 0.0405(15) -0.0010(12) 0.0063(11) 0.0018(11)
C62 0.0378(15) 0.0507(17) 0.0505(18) -0.0146(14) 0.0172(13) -0.0013(13)
C63 0.0468(19) 0.080(3) 0.074(2) -0.041(2) 0.0203(18) 0.0031(17)
C64 0.083(6) 0.097(6) 0.080(6) -0.026(5) 0.056(5) -0.002(5)
C65 0.084(4) 0.094(7) 0.119(7) -0.061(5) 0.026(6) 0.005(6)
C66 0.105(5) 0.095(5) 0.110(5) -0.036(4) 0.035(5) 0.040(4)
C64' 0.078(5) 0.099(6) 0.113(6) -0.043(5) 0.044(5) 0.013(4)
C65' 0.073(5) 0.112(8) 0.084(7) -0.053(6) 0.024(5) 0.013(6)
C66' 0.100(5) 0.080(5) 0.118(6) -0.034(5) 0.029(5) 0.031(4)

loop_
_atom_type_symbol
_atom_type_description
_atom_type_scat_dispersion_real
_atom_type_scat_dispersion_imag
_atom_type_scat_source
C C 0.0033 0.0016 'International Tables Vol C Tables 4.2.6.8 and 6.1.1.4'
H H 0.0000 0.0000 'International Tables Vol C Tables 4.2.6.8 and 6.1.1.4'
N N 0.0061 0.0033 'International Tables Vol C Tables 4.2.6.8 and 6.1.1.4'
O O 0.0106 0.0060 'International Tables Vol C Tables 4.2.6.8 and 6.1.1.4'
F F 0.0171 0.0103 'International Tables Vol C Tables 4.2.6.8 and 6.1.1.4'
Pd Pd -0.9988 1.0072 'International Tables Vol C Tables 4.2.6.8 and 6.1.1.4'

loop_
_geom_angle_atom_site_label_1
_geom_angle_atom_site_label_2
_geom_angle_atom_site_label_3
_geom_angle
C28 Pd1 C3 86.67(10)
C28 Pd1 O1 100.89(10)
C3 Pd1 O1 171.87(9)
C28 Pd1 O2 161.77(10)
C3 Pd1 O2 111.54(9)
O1 Pd1 O2 60.98(8)
C28 Pd1 C29 131.26(11)
C3 Pd1 C29 142.03(11)
O1 Pd1 C29 30.39(9)
O2 Pd1 C29 30.59(10)
C61 Pd2 C36 90.06(10)
C61 Pd2 O3 102.22(9)
C36 Pd2 O3 167.62(9)
C61 Pd2 O4 162.51(9)
C36 Pd2 O4 106.98(9)
O3 Pd2 O4 60.66(7)
C61 Pd2 C62 132.51(10)
C36 Pd2 C62 137.15(10)
O3 Pd2 C62 30.47(8)
O4 Pd2 C62 30.21(8)
C3 N1 C4 126.4(2)
C3 N1 C1 111.8(2)
C4 N1 C1 118.14(19)
C3 N2 C16 127.0(2)
C3 N2 C2 112.9(2)
C16 N2 C2 120.1(2)
C36 N3 C37 125.6(2)
C36 N3 C34 112.0(2)
C37 N3 C34 121.3(2)
C36 N4 C49 125.9(2)
C36 N4 C35 111.9(2)
C49 N4 C35 120.8(2)
C29 O1 Pd1 91.13(18)
C29 O2 Pd1 87.37(19)
C62 O3 Pd2 91.03(16)
C62 O4 Pd2 88.65(17)
N1 C1 C2 102.4(2)
N1 C1 H1A 111.3
C2 C1 H1A 111.3
N1 C1 H1B 111.3
C2 C1 H1B 111.3
H1A C1 H1B 109.2
N2 C2 C1 101.4(2)
N2 C2 H2A 111.5
C1 C2 H2A 111.5
N2 C2 H2B 111.5
C1 C2 H2B 111.5
H2A C2 H2B 109.3
N2 C3 N1 108.5(2)
N2 C3 Pd1 122.47(18)
N1 C3 Pd1 128.99(18)
C9 C4 C5 122.6(2)
C9 C4 N1 119.4(2)
C5 C4 N1 117.8(2)
C6 C5 C4 117.3(3)
C6 C5 C13 119.5(3)
C4 C5 C13 123.2(2)
C7 C6 C5 120.7(3)
C7 C6 H6 119.6
C5 C6 H6 119.6
C8 C7 C6 120.6(3)
C8 C7 H7 119.7
C6 C7 H7 119.7
C7 C8 C9 121.6(3)
C7 C8 H8 119.2
C9 C8 H8 119.2
C8 C9 C4 117.1(3)
C8 C9 C10 119.1(3)
C4 C9 C10 123.7(3)
C9 C10 C11 112.6(3)
C9 C10 C12 110.7(3)
C11 C10 C12 111.2(3)
C9 C10 H10 107.4
C11 C10 H10 107.4
C12 C10 H10 107.4
C10 C11 H11A 109.5
C10 C11 H11B 109.5
H11A C11 H11B 109.5
C10 C11 H11C 109.5
H11A C11 H11C 109.5
H11B C11 H11C 109.5
C10 C12 H12A 109.5
C10 C12 H12B 109.5
H12A C12 H12B 109.5
C10 C12 H12C 109.5
H12A C12 H12C 109.5
H12B C12 H12C 109.5
C5 C13 C15 112.9(2)
C5 C13 C14 110.3(2)
C15 C13 C14 110.1(2)
C5 C13 H13 107.8
C15 C13 H13 107.8
C14 C13 H13 107.8
C13 C14 H14A 109.5
C13 C14 H14B 109.5
H14A C14 H14B 109.5
C13 C14 H14C 109.5
H14A C14 H14C 109.5
H14B C14 H14C 109.5
C13 C15 H15A 109.5
C13 C15 H15B 109.5
H15A C15 H15B 109.5
C13 C15 H15C 109.5
H15A C15 H15C 109.5
H15B C15 H15C 109.5
C21 C16 C17 122.8(3)
C21 C16 N2 119.4(2)
C17 C16 N2 117.7(2)
C16 C17 C18 116.7(3)
C16 C17 C25 123.1(3)
C18 C17 C25 120.2(3)
C19 C18 C17 121.5(3)
C19 C18 H18 119.2
C17 C18 H18 119.2
C18 C19 C20 120.4(3)
C18 C19 H19 119.8
C20 C19 H19 119.8
C19 C20 C21 121.3(3)
C19 C20 H20 119.4
C21 C20 H20 119.4
C16 C21 C20 117.3(3)
C16 C21 C22 123.4(2)
C20 C21 C22 119.3(3)
C21 C22 C24 111.7(3)
C21 C22 C23 110.6(3)
C24 C22 C23 111.3(3)
C21 C22 H22 107.7
C24 C22 H22 107.7
C23 C22 H22 107.7
C22 C23 H23A 109.5
C22 C23 H23B 109.5
H23A C23 H23B 109.5
C22 C23 H23C 109.5
H23A C23 H23C 109.5
H23B C23 H23C 109.5
C22 C24 H24A 109.5
C22 C24 H24B 109.5
H24A C24 H24B 109.5
C22 C24 H24C 109.5
H24A C24 H24C 109.5
H24B C24 H24C 109.5
C26 C25 C17 112.0(3)
C26 C25 C27 110.6(3)
C17 C25 C27 110.7(3)
C26 C25 H25 107.8
C17 C25 H25 107.8
C27 C25 H25 107.8
C25 C26 H26A 109.5
C25 C26 H26B 109.5
H26A C26 H26B 109.5
C25 C26 H26C 109.5
H26A C26 H26C 109.5
H26B C26 H26C 109.5
C25 C27 H27A 109.5
C25 C27 H27B 109.5
H27A C27 H27B 109.5
C25 C27 H27C 109.5
H27A C27 H27C 109.5
H27B C27 H27C 109.5
F2 C28 F1 104.6(2)
F2 C28 Pd1 115.13(19)
F1 C28 Pd1 108.23(17)
F2 C28 H28 109.5
F1 C28 H28 109.5
Pd1 C28 H28 109.5
O1 C29 O2 120.5(3)
O1 C29 C30 119.2(3)
O2 C29 C30 120.2(4)
O1 C29 Pd1 58.48(15)
O2 C29 Pd1 62.03(16)
C30 C29 Pd1 177.6(3)
C33 C30 C31 125.5(5)
C33 C30 C29 113.1(5)
C31 C30 C29 114.2(4)
C33 C30 C32 97.9(6)
C31 C30 C32 97.1(6)
C29 C30 C32 102.3(5)
C30 C31 H31A 109.5
C30 C31 H31B 109.5
H31A C31 H31B 109.5
C30 C31 H31C 109.5
H31A C31 H31C 109.5
H31B C31 H31C 109.5
C30 C32 H32A 109.5
C30 C32 H32B 109.5
H32A C32 H32B 109.5
C30 C32 H32C 109.5
H32A C32 H32C 109.5
H32B C32 H32C 109.5
C30 C33 H33A 109.5
C30 C33 H33B 109.5
H33A C33 H33B 109.5
C30 C33 H33C 109.5
H33A C33 H33C 109.5
H33B C33 H33C 109.5
N3 C34 C35 101.1(2)
N3 C34 H34A 111.5
C35 C34 H34A 111.5
N3 C34 H34B 111.5
C35 C34 H34B 111.5
H34A C34 H34B 109.4
N4 C35 C34 102.1(2)
N4 C35 H35A 111.3
C34 C35 H35A 111.3
N4 C35 H35B 111.3
C34 C35 H35B 111.3
H35A C35 H35B 109.2
N4 C36 N3 107.9(2)
N4 C36 Pd2 122.82(18)
N3 C36 Pd2 128.94(18)
C38 C37 C42 122.9(3)
C38 C37 N3 119.4(3)
C42 C37 N3 117.7(3)
C37 C38 C39 116.8(4)
C37 C38 C46 123.1(3)
C39 C38 C46 120.2(3)
C40 C39 C38 120.9(4)
C40 C39 H39 119.5
C38 C39 H39 119.5
C39 C40 C41 121.3(3)
C39 C40 H40 119.4
C41 C40 H40 119.4
C40 C41 C42 120.6(4)
C40 C41 H41 119.7
C42 C41 H41 119.7
C41 C42 C37 117.5(4)
C41 C42 C43 120.0(3)
C37 C42 C43 122.6(3)
C42 C43 C45 111.2(3)
C42 C43 C44 112.9(3)
C45 C43 C44 109.8(3)
C42 C43 H43 107.6
C45 C43 H43 107.6
C44 C43 H43 107.6
C43 C44 H44A 109.5
C43 C44 H44B 109.5
H44A C44 H44B 109.5
C43 C44 H44C 109.5
H44A C44 H44C 109.5
H44B C44 H44C 109.5
C43 C45 H45A 109.5
C43 C45 H45B 109.5
H45A C45 H45B 109.5
C43 C45 H45C 109.5
H45A C45 H45C 109.5
H45B C45 H45C 109.5
C38 C46 C48 113.2(3)
C38 C46 C47 109.7(4)
C48 C46 C47 110.6(3)
C38 C46 H46 107.7
C48 C46 H46 107.7
C47 C46 H46 107.7
C46 C47 H47A 109.5
C46 C47 H47B 109.5
H47A C47 H47B 109.5
C46 C47 H47C 109.5
H47A C47 H47C 109.5
H47B C47 H47C 109.5
C46 C48 H48A 109.5
C46 C48 H48B 109.5
H48A C48 H48B 109.5
C46 C48 H48C 109.5
H48A C48 H48C 109.5
H48B C48 H48C 109.5
C54 C49 C50 122.7(2)
C54 C49 N4 118.4(2)
C50 C49 N4 118.8(2)
C51 C50 C49 117.7(3)
C51 C50 C58 119.3(3)
C49 C50 C58 123.0(2)
C52 C51 C50 120.9(3)
C52 C51 H51 119.6
C50 C51 H51 119.6
C53 C52 C51 120.1(3)
C53 C52 H52 119.9
C51 C52 H52 119.9
C52 C53 C54 121.8(3)
C52 C53 H53 119.1
C54 C53 H53 119.1
C49 C54 C53 116.8(3)
C49 C54 C55 122.7(3)
C53 C54 C55 120.5(3)
C54 C55 C56 110.6(3)
C54 C55 C57 114.5(3)
C56 C55 C57 107.7(3)
C54 C55 H55 108.0
C56 C55 H55 108.0
C57 C55 H55 108.0
C55 C56 H56A 109.5
C55 C56 H56B 109.5
H56A C56 H56B 109.5
C55 C56 H56C 109.5
H56A C56 H56C 109.5
H56B C56 H56C 109.5
C55 C57 H57A 109.5
C55 C57 H57B 109.5
H57A C57 H57B 109.5
C55 C57 H57C 109.5
H57A C57 H57C 109.5
H57B C57 H57C 109.5
C50 C58 C60 110.4(2)
C50 C58 C59 111.8(3)
C60 C58 C59 109.9(3)
C50 C58 H58 108.2
C60 C58 H58 108.2
C59 C58 H58 108.2
C58 C59 H59A 109.5
C58 C59 H59B 109.5
H59A C59 H59B 109.5
C58 C59 H59C 109.5
H59A C59 H59C 109.5
H59B C59 H59C 109.5
C58 C60 H60A 109.5
C58 C60 H60B 109.5
H60A C60 H60B 109.5
C58 C60 H60C 109.5
H60A C60 H60C 109.5
H60B C60 H60C 109.5
F3 C61 F4 103.7(2)
F3 C61 Pd2 115.74(18)
F4 C61 Pd2 107.56(17)
F3 C61 H61 109.9
F4 C61 H61 109.9
Pd2 C61 H61 109.9
O4 C62 O3 119.6(3)
O4 C62 C63 120.1(3)
O3 C62 C63 120.4(3)
O4 C62 Pd2 61.15(14)
O3 C62 Pd2 58.49(13)
C63 C62 Pd2 176.7(3)
C64' C63 C62 114.6(5)
C65 C63 C62 115.2(6)
C65 C63 C66 114.7(7)
C62 C63 C66 108.5(4)
C64' C63 C65' 115.3(7)
C62 C63 C65' 106.5(5)
C65 C63 C64 111.3(7)
C62 C63 C64 105.3(4)
C66 C63 C64 100.3(6)
C64' C63 C66' 110.3(7)
C62 C63 C66' 104.2(4)
C65' C63 C66' 104.9(6)
C63 C64 H64A 109.5
C63 C64 H64B 109.5
H64A C64 H64B 109.5
C63 C64 H64C 109.5
H64A C64 H64C 109.5
H64B C64 H64C 109.5
C63 C65 H65A 109.5
C63 C65 H65B 109.5
H65A C65 H65B 109.5
C63 C65 H65C 109.5
H65A C65 H65C 109.5
H65B C65 H65C 109.5
C63 C66 H66A 109.5
C63 C66 H66B 109.5
H66A C66 H66B 109.5
C63 C66 H66C 109.5
H66A C66 H66C 109.5
H66B C66 H66C 109.5
C63 C64' H64D 109.5
C63 C64' H64E 109.5
H64D C64' H64E 109.5
C63 C64' H64F 109.5
H64D C64' H64F 109.5
H64E C64' H64F 109.5
C63 C65' H65D 109.5
C63 C65' H65E 109.5
H65D C65' H65E 109.5
C63 C65' H65F 109.5
H65D C65' H65F 109.5
H65E C65' H65F 109.5
C63 C66' H66D 109.5
C63 C66' H66E 109.5
H66D C66' H66E 109.5
C63 C66' H66F 109.5
H66D C66' H66F 109.5
H66E C66' H66F 109.5

loop_
_geom_bond_atom_site_label_1
_geom_bond_atom_site_label_2
_geom_bond_distance
Pd1 C28 1.956(3)
Pd1 C3 1.974(2)
Pd1 O1 2.1141(19)
Pd1 O2 2.192(2)
Pd1 C29 2.480(3)
Pd2 C61 1.955(3)
Pd2 C36 1.972(2)
Pd2 O3 2.1347(18)
Pd2 O4 2.193(2)
Pd2 C62 2.503(3)
F1 C28 1.377(3)
F2 C28 1.365(3)
F3 C61 1.366(3)
F4 C61 1.381(3)
N1 C3 1.343(3)
N1 C4 1.437(3)
N1 C1 1.474(3)
N2 C3 1.328(3)
N2 C16 1.445(3)
N2 C2 1.477(3)
N3 C36 1.343(3)
N3 C37 1.439(3)
N3 C34 1.481(3)
N4 C36 1.334(3)
N4 C49 1.439(3)
N4 C35 1.476(3)
O1 C29 1.255(4)
O2 C29 1.263(4)
O3 C62 1.270(3)
O4 C62 1.260(3)
C1 C2 1.519(4)
C1 H1A 0.9900
C1 H1B 0.9900
C2 H2A 0.9900
C2 H2B 0.9900
C4 C9 1.404(4)
C4 C5 1.407(4)
C5 C6 1.404(4)
C5 C13 1.515(4)
C6 C7 1.383(5)
C6 H6 0.9500
C7 C8 1.375(5)
C7 H7 0.9500
C8 C9 1.396(4)
C8 H8 0.9500
C9 C10 1.517(4)
C10 C11 1.530(5)
C10 C12 1.536(4)
C10 H10 1.0000
C11 H11A 0.9800
C11 H11B 0.9800
C11 H11C 0.9800
C12 H12A 0.9800
C12 H12B 0.9800
C12 H12C 0.9800
C13 C15 1.529(4)
C13 C14 1.536(4)
C13 H13 1.0000
C14 H14A 0.9800
C14 H14B 0.9800
C14 H14C 0.9800
C15 H15A 0.9800
C15 H15B 0.9800
C15 H15C 0.9800
C16 C21 1.390(4)
C16 C17 1.400(4)
C17 C18 1.404(4)
C17 C25 1.519(4)
C18 C19 1.366(5)
C18 H18 0.9500
C19 C20 1.366(5)
C19 H19 0.9500
C20 C21 1.399(4)
C20 H20 0.9500
C21 C22 1.510(4)
C22 C24 1.521(5)
C22 C23 1.534(5)
C22 H22 1.0000
C23 H23A 0.9800
C23 H23B 0.9800
C23 H23C 0.9800
C24 H24A 0.9800
C24 H24B 0.9800
C24 H24C 0.9800
C25 C26 1.520(5)
C25 C27 1.534(5)
C25 H25 1.0000
C26 H26A 0.9800
C26 H26B 0.9800
C26 H26C 0.9800
C27 H27A 0.9800
C27 H27B 0.9800
C27 H27C 0.9800
C28 H28 1.0000
C29 C30 1.516(5)
C30 C33 1.438(8)
C30 C31 1.469(7)
C30 C32 1.659(10)
C31 H31A 0.9800
C31 H31B 0.9800
C31 H31C 0.9800
C32 H32A 0.9800
C32 H32B 0.9800
C32 H32C 0.9800
C33 H33A 0.9800
C33 H33B 0.9800
C33 H33C 0.9800
C34 C35 1.505(4)
C34 H34A 0.9900
C34 H34B 0.9900
C35 H35A 0.9900
C35 H35B 0.9900
C37 C38 1.387(4)
C37 C42 1.410(5)
C38 C39 1.407(5)
C38 C46 1.508(5)
C39 C40 1.368(6)
C39 H39 0.9500
C40 C41 1.370(6)
C40 H40 0.9500
C41 C42 1.385(5)
C41 H41 0.9500
C42 C43 1.508(5)
C43 C45 1.532(5)
C43 C44 1.540(6)
C43 H43 1.0000
C44 H44A 0.9800
C44 H44B 0.9800
C44 H44C 0.9800
C45 H45A 0.9800
C45 H45B 0.9800
C45 H45C 0.9800
C46 C48 1.534(6)
C46 C47 1.548(5)
C46 H46 1.0000
C47 H47A 0.9800
C47 H47B 0.9800
C47 H47C 0.9800
C48 H48A 0.9800
C48 H48B 0.9800
C48 H48C 0.9800
C49 C54 1.396(4)
C49 C50 1.402(4)
C50 C51 1.396(4)
C50 C58 1.514(4)
C51 C52 1.379(4)
C51 H51 0.9500
C52 C53 1.376(4)
C52 H52 0.9500
C53 C54 1.398(4)
C53 H53 0.9500
C54 C55 1.508(4)
C55 C56 1.521(5)
C55 C57 1.521(4)
C55 H55 1.0000
C56 H56A 0.9800
C56 H56B 0.9800
C56 H56C 0.9800
C57 H57A 0.9800
C57 H57B 0.9800
C57 H57C 0.9800
C58 C60 1.543(4)
C58 C59 1.549(5)
C58 H58 1.0000
C59 H59A 0.9800
C59 H59B 0.9800
C59 H59C 0.9800
C60 H60A 0.9800
C60 H60B 0.9800
C60 H60C 0.9800
C61 H61 1.0000
C62 C63 1.525(4)
C63 C64' 1.438(10)
C63 C65 1.454(13)
C63 C66 1.537(11)
C63 C65' 1.561(12)
C63 C64 1.629(10)
C63 C66' 1.614(11)
C64 H64A 0.9800
C64 H64B 0.9800
C64 H64C 0.9800
C65 H65A 0.9800
C65 H65B 0.9800
C65 H65C 0.9800
C66 H66A 0.9800
C66 H66B 0.9800
C66 H66C 0.9800
C64' H64D 0.9800
C64' H64E 0.9800
C64' H64F 0.9800
C65' H65D 0.9800
C65' H65E 0.9800
C65' H65F 0.9800
C66' H66D 0.9800
C66' H66E 0.9800
C66' H66F 0.9800

loop_
_geom_hbond_atom_site_label_D
_geom_hbond_atom_site_label_H
_geom_hbond_atom_site_label_A
_geom_hbond_distance_DH
_geom_hbond_distance_HA
_geom_hbond_distance_DA
_geom_hbond_angle_DHA
_geom_hbond_site_symmetry_A
C1 H1A F4 0.99 2.35 3.142(3) 137.0 1_455
C2 H2B O3 0.99 2.41 3.258(3) 142.8 1_455
C35 H35A F1 0.99 2.31 2.939(3) 120.5 .

loop_
_geom_torsion_atom_site_label_1
_geom_torsion_atom_site_label_2
_geom_torsion_atom_site_label_3
_geom_torsion_atom_site_label_4
_geom_torsion
C3 N1 C1 C2 15.0(3)
C4 N1 C1 C2 174.9(2)
C3 N2 C2 C1 14.5(3)
C16 N2 C2 C1 -165.9(2)
N1 C1 C2 N2 -16.3(3)
C16 N2 C3 N1 174.7(2)
C2 N2 C3 N1 -5.7(3)
C16 N2 C3 Pd1 -8.1(4)
C2 N2 C3 Pd1 171.49(18)
C4 N1 C3 N2 -164.4(2)
C1 N1 C3 N2 -6.4(3)
C4 N1 C3 Pd1 18.7(4)
C1 N1 C3 Pd1 176.67(19)
C3 N1 C4 C9 63.9(3)
C1 N1 C4 C9 -92.8(3)
C3 N1 C4 C5 -120.7(3)
C1 N1 C4 C5 82.6(3)
C9 C4 C5 C6 -1.5(4)
N1 C4 C5 C6 -176.6(2)
C9 C4 C5 C13 176.6(2)
N1 C4 C5 C13 1.4(4)
C4 C5 C6 C7 -0.2(4)
C13 C5 C6 C7 -178.2(3)
C5 C6 C7 C8 1.0(5)
C6 C7 C8 C9 -0.2(5)
C7 C8 C9 C4 -1.3(5)
C7 C8 C9 C10 174.7(3)
C5 C4 C9 C8 2.2(4)
N1 C4 C9 C8 177.3(2)
C5 C4 C9 C10 -173.7(3)
N1 C4 C9 C10 1.5(4)
C8 C9 C10 C11 58.7(4)
C4 C9 C10 C11 -125.5(3)
C8 C9 C10 C12 -66.5(4)
C4 C9 C10 C12 109.3(3)
C6 C5 C13 C15 -54.0(3)
C4 C5 C13 C15 128.1(3)
C6 C5 C13 C14 69.6(3)
C4 C5 C13 C14 -108.3(3)
C3 N2 C16 C21 87.7(3)
C2 N2 C16 C21 -91.9(3)
C3 N2 C16 C17 -96.1(3)
C2 N2 C16 C17 84.4(3)
C21 C16 C17 C18 -1.0(4)
N2 C16 C17 C18 -177.0(3)
C21 C16 C17 C25 178.6(3)
N2 C16 C17 C25 2.5(4)
C16 C17 C18 C19 0.5(5)
C25 C17 C18 C19 -179.0(3)
C17 C18 C19 C20 0.1(6)
C18 C19 C20 C21 -0.4(6)
C17 C16 C21 C20 0.7(4)
N2 C16 C21 C20 176.7(3)
C17 C16 C21 C22 179.8(3)
N2 C16 C21 C22 -4.2(4)
C19 C20 C21 C16 0.0(5)
C19 C20 C21 C22 -179.1(3)
C16 C21 C22 C24 121.2(3)
C20 C21 C22 C24 -59.6(4)
C16 C21 C22 C23 -114.2(3)
C20 C21 C22 C23 64.9(4)
C16 C17 C25 C26 122.1(3)
C18 C17 C25 C26 -58.4(4)
C16 C17 C25 C27 -114.0(3)
C18 C17 C25 C27 65.5(4)
Pd1 O1 C29 O2 0.6(4)
Pd1 O1 C29 C30 -179.1(5)
Pd1 O2 C29 O1 -0.6(4)
Pd1 O2 C29 C30 179.1(5)
O1 C29 C30 C33 151.6(6)
O2 C29 C30 C33 -28.2(9)
O1 C29 C30 C31 -0.5(9)
O2 C29 C30 C31 179.8(6)
O1 C29 C30 C32 -104.2(5)
O2 C29 C30 C32 76.1(6)
C36 N3 C34 C35 19.0(3)
C37 N3 C34 C35 -172.2(3)
C36 N4 C35 C34 18.6(4)
C49 N4 C35 C34 -174.1(3)
N3 C34 C35 N4 -20.8(3)
C49 N4 C36 N3 -173.7(2)
C35 N4 C36 N3 -7.2(3)
C49 N4 C36 Pd2 12.5(4)
C35 N4 C36 Pd2 179.0(2)
C37 N3 C36 N4 -176.4(3)
C34 N3 C36 N4 -8.1(3)
C37 N3 C36 Pd2 -3.0(4)
C34 N3 C36 Pd2 165.3(2)
C36 N3 C37 C38 75.9(4)
C34 N3 C37 C38 -91.3(3)
C36 N3 C37 C42 -105.7(3)
C34 N3 C37 C42 87.1(3)
C42 C37 C38 C39 2.7(4)
N3 C37 C38 C39 -179.0(3)
C42 C37 C38 C46 -176.0(3)
N3 C37 C38 C46 2.3(4)
C37 C38 C39 C40 -1.0(5)
C46 C38 C39 C40 177.8(3)
C38 C39 C40 C41 -0.8(6)
C39 C40 C41 C42 1.0(6)
C40 C41 C42 C37 0.6(5)
C40 C41 C42 C43 -178.7(3)
C38 C37 C42 C41 -2.6(4)
N3 C37 C42 C41 179.1(3)
C38 C37 C42 C43 176.8(3)
N3 C37 C42 C43 -1.6(4)
C41 C42 C43 C45 81.2(4)
C37 C42 C43 C45 -98.1(4)
C41 C42 C43 C44 -42.7(4)
C37 C42 C43 C44 138.0(3)
C37 C38 C46 C48 -122.9(3)
C39 C38 C46 C48 58.4(4)
C37 C38 C46 C47 113.0(4)
C39 C38 C46 C47 -65.7(4)
C36 N4 C49 C54 -97.0(3)
C35 N4 C49 C54 97.6(3)
C36 N4 C49 C50 86.2(3)
C35 N4 C49 C50 -79.2(3)
C54 C49 C50 C51 1.6(4)
N4 C49 C50 C51 178.3(2)
C54 C49 C50 C58 -176.6(2)
N4 C49 C50 C58 0.0(4)
C49 C50 C51 C52 -0.4(4)
C58 C50 C51 C52 177.9(3)
C50 C51 C52 C53 -0.4(4)
C51 C52 C53 C54 0.2(5)
C50 C49 C54 C53 -1.8(4)
N4 C49 C54 C53 -178.5(2)
C50 C49 C54 C55 176.4(3)
N4 C49 C54 C55 -0.2(4)
C52 C53 C54 C49 0.9(4)
C52 C53 C54 C55 -177.4(3)
C49 C54 C55 C56 -90.8(4)
C53 C54 C55 C56 87.4(4)
C49 C54 C55 C57 147.3(3)
C53 C54 C55 C57 -34.5(4)
C51 C50 C58 C60 -72.3(3)
C49 C50 C58 C60 105.9(3)
C51 C50 C58 C59 50.3(3)
C49 C50 C58 C59 -131.5(3)
Pd2 O4 C62 O3 2.9(3)
Pd2 O4 C62 C63 -176.4(3)
Pd2 O3 C62 O4 -3.0(3)
Pd2 O3 C62 C63 176.4(3)
O4 C62 C63 C64' 167.1(7)
O3 C62 C63 C64' -12.2(8)
O4 C62 C63 C65 3.9(8)
O3 C62 C63 C65 -175.5(7)
O4 C62 C63 C66 -126.3(6)
O3 C62 C63 C66 54.3(7)
O4 C62 C63 C65' 38.4(7)
O3 C62 C63 C65' -141.0(6)
O4 C62 C63 C64 127.0(5)
O3 C62 C63 C64 -52.4(6)
O4 C62 C63 C66' -72.2(5)
O3 C62 C63 C66' 108.4(5)
